data_1516638
loop_
_publ_author_name
'Awwadi, Firas F.'
'Willett, Roger D.'
'Peterson, Kirk A.'
'Twamley, Brendan'

_publ_section_title
;
 The nature of halogen...halide synthons: theoretical and crystallographic
 studies.
;
_journal_issue 12
_journal_name_full 'The journal of physical chemistry. A'
_journal_page_first 2319
_journal_page_last 2328
_journal_paper_doi 10.1021/jp0660684
_journal_volume 111
_journal_year 2007
_chemical_formula_sum 'C5 H5 Br Cl N'
_chemical_formula_weight 194.46
_chemical_name_common '[2-BrPyH][Cl]''
_chemical_name_systematic
; 
 ? 
;
_space_group_IT_number 29
_symmetry_cell_setting orthorhombic
_symmetry_space_group_name_Hall 'P 2c -2ac'
_symmetry_space_group_name_H-M 'P c a 21'
_atom_sites_solution_hydrogens geom
_atom_sites_solution_primary direct
_atom_sites_solution_secondary difmap
_audit_creation_method SHELXL-97
_cell_angle_alpha 90.00
_cell_angle_beta 90.00
_cell_angle_gamma 90.00
_cell_formula_units_Z 4
_cell_length_a 14.274(3)
_cell_length_b 4.4396(9)
_cell_length_c 10.581(2)
_cell_measurement_reflns_used 1036
_cell_measurement_temperature 297(2)
_cell_measurement_theta_max 22.98
_cell_measurement_theta_min 2.85
_cell_volume 670.5(2)
_computing_cell_refinement 'Bruker SAINT+ v. 6.36a'
_computing_data_collection 'Bruker SMART v. 5.626'
_computing_data_reduction 'Bruker SAINT+ v. 6.36a'
_computing_molecular_graphics 'XP, Bruker SHELXTL v. 6.12'
_computing_publication_material 'XCIF, Bruker SHELXTL v. 6.12'
_computing_structure_refinement 'XL, Bruker SHELXTL v. 6.12'
_computing_structure_solution 'XS, Bruker SHELXTL v. 6.12'
_diffrn_ambient_temperature 297(2)
_diffrn_detector_area_resol_mean 8.3
_diffrn_measured_fraction_theta_full 1.000
_diffrn_measured_fraction_theta_max 1.000
_diffrn_measurement_device_type 'Bruker/Siemens SMART APEX'
_diffrn_measurement_method \w
_diffrn_radiation_monochromator graphite
_diffrn_radiation_source 'normal-focus sealed tube'
_diffrn_radiation_type MoK\a
_diffrn_radiation_wavelength 0.71073
_diffrn_reflns_av_R_equivalents 0.0631
_diffrn_reflns_av_sigmaI/netI 0.0913
_diffrn_reflns_limit_h_max 16
_diffrn_reflns_limit_h_min -18
_diffrn_reflns_limit_k_max 5
_diffrn_reflns_limit_k_min -3
_diffrn_reflns_limit_l_max 13
_diffrn_reflns_limit_l_min -13
_diffrn_reflns_number 6162
_diffrn_reflns_theta_full 27.48
_diffrn_reflns_theta_max 27.48
_diffrn_reflns_theta_min 2.85
_diffrn_standards_decay_% <0.01
_exptl_absorpt_coefficient_mu 6.418
_exptl_absorpt_correction_T_max 0.724
_exptl_absorpt_correction_T_min 0.190
_exptl_absorpt_correction_type multi-scan
_exptl_absorpt_process_details 'SADABS (SAINT+, 2001)'
_exptl_crystal_colour colorless
_exptl_crystal_density_diffrn 1.926
_exptl_crystal_density_method 'not measured'
_exptl_crystal_description plate
_exptl_crystal_F_000 376
_exptl_crystal_size_max 0.38
_exptl_crystal_size_mid 0.20
_exptl_crystal_size_min 0.05
_refine_diff_density_max 0.411
_refine_diff_density_min -0.320
_refine_diff_density_rms 0.088
_refine_ls_abs_structure_details 'Flack H D (1983), Acta Cryst. A39, 876-881'
_refine_ls_abs_structure_Flack 0.04(3)
_refine_ls_extinction_method none
_refine_ls_goodness_of_fit_ref 0.984
_refine_ls_hydrogen_treatment constr
_refine_ls_matrix_type full
_refine_ls_number_parameters 73
_refine_ls_number_reflns 1538
_refine_ls_number_restraints 1
_refine_ls_restrained_S_all 0.984
_refine_ls_R_factor_all 0.0890
_refine_ls_R_factor_gt 0.0463
_refine_ls_shift/su_max 0.000
_refine_ls_shift/su_mean 0.000
_refine_ls_structure_factor_coef Fsqd
_refine_ls_weighting_details 'calc w=1/[\s^2^(Fo^2^)+(0.0058P)^2^] where P=(Fo^2^+2Fc^2^)/3'
_refine_ls_weighting_scheme calc
_refine_ls_wR_factor_gt 0.0851
_refine_ls_wR_factor_ref 0.0982
_reflns_number_gt 961
_reflns_number_total 1538
_reflns_threshold_expression >2sigma(I)
_cod_data_source_file jp0660684si20060917_081838.cif
_cod_data_source_block bt623
_cod_depositor_comments
;
The following automatic conversions were performed:

'_symmetry_cell_setting' value 'Orthorhombic' changed to
'orthorhombic' according to
/usr/data/users/saulius/automatic-downloads/retrospective/ACS/lib/dictionaries/cif_core.dic
dictionary named 'cif_core.dic' version 2.4.2 from 2011-04-26.

Automatic conversion script
Id: cif_fix_values 2281 2013-09-26 08:29:07Z andrius 
;
_cod_original_sg_symbol_H-M Pca2(1)
_cod_database_code 1516638

loop_
_symmetry_equiv_pos_as_xyz
'x, y, z'
'-x, -y, z+1/2'
'x+1/2, -y, z'
'-x+1/2, y, z+1/2'

loop_
_atom_site_label
_atom_site_type_symbol
_atom_site_fract_x
_atom_site_fract_y
_atom_site_fract_z
_atom_site_U_iso_or_equiv
_atom_site_adp_type
_atom_site_occupancy
_atom_site_symmetry_multiplicity
_atom_site_calc_flag
_atom_site_refinement_flags
Cl1 Cl 0.40284(11) 0.8932(4) 0.83215(19) 0.0528(4) Uani 1 1 d .
Br1 Br 0.37479(5) 0.75139(18) 0.52741(14) 0.0536(2) Uani 1 1 d .
N1 N 0.4342(4) 0.7177(11) 0.2800(5) 0.0428(13) Uani 1 1 d .
H1 H 0.4763 0.8401 0.3073 0.051 Uiso 1 1 calc R
C2 C 0.3684(4) 0.6157(17) 0.3585(6) 0.0407(15) Uani 1 1 d .
C3 C 0.3008(4) 0.4255(13) 0.3200(7) 0.0462(15) Uani 1 1 d .
H3 H 0.2541 0.3598 0.3748 0.055 Uiso 1 1 calc R
C5 C 0.3715(5) 0.4356(19) 0.1135(6) 0.053(2) Uani 1 1 d .
H5 H 0.3734 0.3734 0.0297 0.064 Uiso 1 1 calc R
C4 C 0.3040(5) 0.3310(16) 0.1937(6) 0.0527(19) Uani 1 1 d .
H4 H 0.2595 0.1951 0.1641 0.063 Uiso 1 1 calc R
C6 C 0.4352(5) 0.6314(16) 0.1590(6) 0.0477(17) Uani 1 1 d .
H6 H 0.4808 0.7080 0.1051 0.057 Uiso 1 1 calc R

loop_
_atom_site_aniso_label
_atom_site_aniso_U_11
_atom_site_aniso_U_22
_atom_site_aniso_U_33
_atom_site_aniso_U_23
_atom_site_aniso_U_13
_atom_site_aniso_U_12
Cl1 0.0561(10) 0.0551(10) 0.0472(8) -0.0019(11) 0.0016(10) -0.0117(9)
Br1 0.0548(4) 0.0621(4) 0.0438(3) -0.0053(4) 0.0071(4) 0.0015(4)
N1 0.043(4) 0.038(3) 0.048(3) -0.005(2) 0.002(3) -0.006(3)
C2 0.039(4) 0.041(3) 0.042(4) 0.000(3) 0.000(3) 0.010(3)
C3 0.037(4) 0.045(4) 0.056(4) -0.002(4) -0.003(4) -0.006(3)
C5 0.051(5) 0.062(6) 0.046(4) -0.011(4) 0.002(3) 0.003(4)
C4 0.041(5) 0.058(5) 0.059(4) 0.001(4) -0.015(4) -0.001(3)
C6 0.047(5) 0.049(4) 0.047(4) -0.004(4) 0.013(3) 0.003(4)

loop_
_atom_type_symbol
_atom_type_description
_atom_type_scat_dispersion_real
_atom_type_scat_dispersion_imag
_atom_type_scat_source
C C 0.0033 0.0016 'International Tables Vol C Tables 4.2.6.8 and 6.1.1.4'
H H 0.0000 0.0000 'International Tables Vol C Tables 4.2.6.8 and 6.1.1.4'
N N 0.0061 0.0033 'International Tables Vol C Tables 4.2.6.8 and 6.1.1.4'
Cl Cl 0.1484 0.1585 'International Tables Vol C Tables 4.2.6.8 and 6.1.1.4'
Br Br -0.2901 2.4595 'International Tables Vol C Tables 4.2.6.8 and 6.1.1.4'

loop_
_geom_angle_atom_site_label_1
_geom_angle_atom_site_label_2
_geom_angle_atom_site_label_3
_geom_angle
C2 N1 C6 120.5(6)
C2 N1 H1 119.8
C6 N1 H1 119.8
N1 C2 C3 122.0(6)
N1 C2 Br1 116.6(5)
C3 C2 Br1 121.4(5)
C2 C3 C4 116.9(7)
C2 C3 H3 121.5
C4 C3 H3 121.5
C6 C5 C4 118.3(7)
C6 C5 H5 120.8
C4 C5 H5 120.8
C5 C4 C3 120.9(7)
C5 C4 H4 119.6
C3 C4 H4 119.6
N1 C6 C5 121.3(7)
N1 C6 H6 119.3
C5 C6 H6 119.3

loop_
_geom_bond_atom_site_label_1
_geom_bond_atom_site_label_2
_geom_bond_distance
Br1 C2 1.888(6)
N1 C2 1.333(8)
N1 C6 1.336(8)
N1 H1 0.8600
C2 C3 1.346(8)
C3 C4 1.402(10)
C3 H3 0.9300
C5 C6 1.347(10)
C5 C4 1.365(9)
C5 H5 0.9300
C4 H4 0.9300
C6 H6 0.9300
